data_7218897
loop_
_publ_author_name
'Ou, Hsiu-Wei'
'Chiang, Michael, Y.'
'Vandavasi, Jaya Kishore'
'Lu, Wei-Yi'
'Chen, Yen-Jen'
'Tseng, Hsi-Ching'
'Lai, Yi-Chun'
'Chen, Hsuan-Ying'

_publ_section_title
;
 Comparative Study of Ring-Opening Polymerization of L-Lactide and
 \e-Caprolactone Using Zirconium Hexadentate Bis(aminophenolate) Complexes
 as Catalysts
;
_journal_name_full 'RSC Adv.'
_journal_paper_doi 10.1039/C4RA13236J
_journal_year 2014
_chemical_formula_moiety 'C60 H76 N2 O4 Zr'
_chemical_formula_sum 'C60 H76 N2 O4 Zr'
_chemical_formula_weight 980.45
_chemical_name_systematic LBnZr(OBn)2
_chemical_properties_physical 'Air-sensitive, Moisture-sensitive'
_space_group_IT_number 15
_symmetry_cell_setting monoclinic
_symmetry_space_group_name_Hall '-C 2yc'
_symmetry_space_group_name_H-M 'C 1 2/c 1'
_atom_sites_solution_hydrogens geom
_atom_sites_solution_primary direct
_atom_sites_solution_secondary difmap
_audit_block_doi 10.5517/cc1371cr
_audit_creation_method SHELXL-97
_audit_update_record
;
2014-08-18 deposited with the CCDC.
2014-11-20 downloaded from the CCDC.
;
_cell_angle_alpha 90.00
_cell_angle_beta 92.149(2)
_cell_angle_gamma 90.00
_cell_formula_units_Z 4
_cell_length_a 18.3446(4)
_cell_length_b 11.8436(3)
_cell_length_c 24.6246(6)
_cell_measurement_reflns_used 8843
_cell_measurement_temperature 110(2)
_cell_measurement_theta_max 29.1506
_cell_measurement_theta_min 2.8044
_cell_volume 5346.3(2)
_computing_cell_refinement
; 
CrysAlisPro, Oxford Diffraction Ltd., 
Version 1.171.33.66 (release 28-04-2010 CrysAlis171 .NET) 
(compiled Apr 28 2010,14:27:37) 
;
_computing_data_collection
; 
CrysAlisPro, Oxford Diffraction Ltd., 
Version 1.171.33.66 (release 28-04-2010 CrysAlis171 .NET) 
(compiled Apr 28 2010,14:27:37) 
;
_computing_data_reduction
; 
CrysAlisPro, Oxford Diffraction Ltd., 
Version 1.171.33.66 (release 28-04-2010 CrysAlis171 .NET) 
(compiled Apr 28 2010,14:27:37) 
;
_computing_structure_refinement 'SHELXL-97 (Sheldrick, 2008)'
_computing_structure_solution 'SHELXS-97 (Sheldrick, 2008)'
_diffrn_ambient_temperature 110(2)
_diffrn_detector_area_resol_mean 16.0690
_diffrn_measured_fraction_theta_full 0.998
_diffrn_measured_fraction_theta_max 0.998
_diffrn_measurement_device_type 'Xcalibur, Sapphire3, Gemini'
_diffrn_measurement_method '\w scans'
_diffrn_radiation_monochromator graphite
_diffrn_radiation_source 'Enhance (Mo) X-ray Source'
_diffrn_radiation_type MoK\a
_diffrn_radiation_wavelength 0.71073
_diffrn_reflns_av_R_equivalents 0.0260
_diffrn_reflns_av_sigmaI/netI 0.0407
_diffrn_reflns_limit_h_max 22
_diffrn_reflns_limit_h_min -22
_diffrn_reflns_limit_k_max 14
_diffrn_reflns_limit_k_min -13
_diffrn_reflns_limit_l_max 30
_diffrn_reflns_limit_l_min -30
_diffrn_reflns_number 13661
_diffrn_reflns_theta_full 26.00
_diffrn_reflns_theta_max 26.00
_diffrn_reflns_theta_min 2.82
_exptl_absorpt_coefficient_mu 0.253
_exptl_absorpt_correction_T_max 1.00000
_exptl_absorpt_correction_T_min 0.74723
_exptl_absorpt_correction_type multi-scan
_exptl_absorpt_process_details
; 
CrysAlisPro, Oxford Diffraction Ltd., 
Version 1.171.33.66 (release 28-04-2010 CrysAlis171 .NET) 
(compiled Apr 28 2010,14:27:37) 
Empirical absorption correction using spherical harmonics, 
 implemented in SCALE3 ABSPACK scaling algorithm. 
;
_exptl_crystal_colour colorless
_exptl_crystal_density_diffrn 1.218
_exptl_crystal_density_method 'not measured'
_exptl_crystal_description hexgonal
_exptl_crystal_F_000 2088
_exptl_crystal_size_max 0.4
_exptl_crystal_size_mid 0.3
_exptl_crystal_size_min 0.2
_refine_diff_density_max 0.518
_refine_diff_density_min -0.406
_refine_diff_density_rms 0.054
_refine_ls_extinction_method none
_refine_ls_goodness_of_fit_ref 0.917
_refine_ls_hydrogen_treatment constr
_refine_ls_matrix_type full
_refine_ls_number_parameters 313
_refine_ls_number_reflns 5264
_refine_ls_number_restraints 0
_refine_ls_restrained_S_all 0.917
_refine_ls_R_factor_all 0.0443
_refine_ls_R_factor_gt 0.0337
_refine_ls_shift/su_max 0.001
_refine_ls_shift/su_mean 0.000
_refine_ls_structure_factor_coef Fsqd
_refine_ls_weighting_details 'calc w=1/[\s^2^(Fo^2^)+(0.0609P)^2^+2.0600P] where P=(Fo^2^+2Fc^2^)/3'
_refine_ls_weighting_scheme calc
_refine_ls_wR_factor_gt 0.0849
_refine_ls_wR_factor_ref 0.0881
_reflns_number_gt 4424
_reflns_number_total 5264
_reflns_threshold_expression >2sigma(I)
_cod_data_source_file c4ra13236j1.cif
_cod_data_source_block obbzr04
_cod_database_code 7218897

loop_
_symmetry_equiv_pos_as_xyz
'x, y, z'
'-x, y, -z+1/2'
'x+1/2, y+1/2, z'
'-x+1/2, y+1/2, -z+1/2'
'-x, -y, -z'
'x, -y, z-1/2'
'-x+1/2, -y+1/2, -z'
'x+1/2, -y+1/2, z-1/2'

loop_
_atom_site_label
_atom_site_type_symbol
_atom_site_fract_x
_atom_site_fract_y
_atom_site_fract_z
_atom_site_U_iso_or_equiv
_atom_site_adp_type
_atom_site_occupancy
_atom_site_symmetry_multiplicity
_atom_site_calc_flag
_atom_site_refinement_flags
_atom_site_disorder_assembly
_atom_site_disorder_group
Zr Zr 0.0000 0.21982(2) 0.7500 0.01109(9) Uani 1 2 d S . .
O1 O -0.03792(6) 0.24160(11) 0.82617(5) 0.0145(3) Uani 1 1 d . . .
O2 O -0.07830(7) 0.12117(11) 0.72441(5) 0.0183(3) Uani 1 1 d . . .
N1 N -0.07818(8) 0.38842(13) 0.73913(6) 0.0123(3) Uani 1 1 d . . .
C1 C -0.08101(9) 0.30385(15) 0.85762(7) 0.0122(4) Uani 1 1 d . . .
C2 C -0.07491(9) 0.30025(16) 0.91491(7) 0.0145(4) Uani 1 1 d . . .
C3 C -0.12022(10) 0.37286(16) 0.94332(7) 0.0166(4) Uani 1 1 d . . .
H3A H -0.1167 0.3713 0.9811 0.020 Uiso 1 1 calc R . .
C4 C -0.17024(9) 0.44724(16) 0.91875(8) 0.0151(4) Uani 1 1 d . A .
C5 C -0.17585(9) 0.44589(16) 0.86236(8) 0.0149(4) Uani 1 1 d . . .
H5A H -0.2090 0.4938 0.8445 0.018 Uiso 1 1 calc R . .
C6 C -0.13305(9) 0.37450(16) 0.83187(7) 0.0129(4) Uani 1 1 d . . .
C7 C -0.14543(9) 0.37094(17) 0.77095(7) 0.0145(4) Uani 1 1 d . . .
H7A H -0.1665 0.2984 0.7610 0.017 Uiso 1 1 calc R . .
H7B H -0.1808 0.4286 0.7605 0.017 Uiso 1 1 calc R . .
C8 C -0.03910(9) 0.49107(16) 0.75866(7) 0.0145(4) Uani 1 1 d . . .
H8A H -0.0399 0.4944 0.7980 0.017 Uiso 1 1 calc R . .
H8B H -0.0638 0.5575 0.7442 0.017 Uiso 1 1 calc R . .
C9 C -0.09974(10) 0.39458(17) 0.67962(7) 0.0156(4) Uani 1 1 d . . .
H9A H -0.0555 0.3956 0.6593 0.019 Uiso 1 1 calc R . .
H9B H -0.1258 0.3258 0.6699 0.019 Uiso 1 1 calc R . .
C10 C -0.14620(10) 0.49330(17) 0.66103(7) 0.0173(4) Uani 1 1 d . . .
C11 C -0.22229(10) 0.48855(19) 0.66123(8) 0.0218(4) Uani 1 1 d . . .
H11A H -0.2451 0.4239 0.6737 0.026 Uiso 1 1 calc R . .
C12 C -0.26410(11) 0.5796(2) 0.64304(9) 0.0291(5) Uani 1 1 d . . .
H12A H -0.3147 0.5763 0.6443 0.035 Uiso 1 1 calc R . .
C13 C -0.23126(12) 0.6747(2) 0.62309(9) 0.0296(5) Uani 1 1 d . . .
H13A H -0.2596 0.7350 0.6104 0.036 Uiso 1 1 calc R . .
C14 C -0.15609(12) 0.68019(19) 0.62196(8) 0.0251(5) Uani 1 1 d . . .
H14A H -0.1337 0.7444 0.6085 0.030 Uiso 1 1 calc R . .
C15 C -0.11404(10) 0.59039(17) 0.64074(8) 0.0200(4) Uani 1 1 d . . .
H15A H -0.0635 0.5949 0.6398 0.024 Uiso 1 1 calc R . .
C16 C -0.02416(10) 0.21606(17) 0.94523(7) 0.0174(4) Uani 1 1 d . . .
C17 C 0.05529(10) 0.2272(2) 0.92824(8) 0.0247(5) Uani 1 1 d . . .
H17A H 0.0574 0.2181 0.8896 0.037 Uiso 1 1 calc R . .
H17B H 0.0845 0.1700 0.9461 0.037 Uiso 1 1 calc R . .
H17C H 0.0736 0.3004 0.9384 0.037 Uiso 1 1 calc R . .
C18 C -0.05000(12) 0.09536(18) 0.93243(8) 0.0257(5) Uani 1 1 d . . .
H18A H -0.0503 0.0832 0.8939 0.039 Uiso 1 1 calc R . .
H18B H -0.0984 0.0851 0.9452 0.039 Uiso 1 1 calc R . .
H18C H -0.0175 0.0424 0.9502 0.039 Uiso 1 1 calc R . .
C19 C -0.02446(12) 0.2315(2) 1.00711(8) 0.0277(5) Uani 1 1 d . . .
H19A H -0.0086 0.3066 1.0163 0.042 Uiso 1 1 calc R . .
H19B H 0.0080 0.1777 1.0243 0.042 Uiso 1 1 calc R . .
H19C H -0.0730 0.2200 1.0194 0.042 Uiso 1 1 calc R . .
C20 C -0.22039(10) 0.52196(18) 0.95245(8) 0.0195(4) Uani 1 1 d . . .
C21 C -0.2962(3) 0.4607(4) 0.9545(2) 0.0347(12) Uani 0.754(11) 1 d P A 1
H21A H -0.3122 0.4392 0.9184 0.052 Uiso 0.754(11) 1 calc PR A 1
H21B H -0.3313 0.5109 0.9695 0.052 Uiso 0.754(11) 1 calc PR A 1
H21C H -0.2914 0.3945 0.9769 0.052 Uiso 0.754(11) 1 calc PR A 1
C22 C -0.1910(3) 0.5400(5) 1.0105(2) 0.0453(15) Uani 0.754(11) 1 d P A 1
H22A H -0.1443 0.5765 1.0099 0.068 Uiso 0.754(11) 1 calc PR A 1
H22B H -0.1858 0.4683 1.0285 0.068 Uiso 0.754(11) 1 calc PR A 1
H22C H -0.2242 0.5865 1.0297 0.068 Uiso 0.754(11) 1 calc PR A 1
C23 C -0.2348(7) 0.6373(10) 0.9254(7) 0.0430(19) Uani 0.754(11) 1 d P A 1
H23A H -0.1901 0.6791 0.9246 0.065 Uiso 0.754(11) 1 calc PR A 1
H23B H -0.2696 0.6786 0.9458 0.065 Uiso 0.754(11) 1 calc PR A 1
H23C H -0.2539 0.6261 0.8890 0.065 Uiso 0.754(11) 1 calc PR A 1
C21' C -0.2758(8) 0.4520(13) 0.9769(7) 0.0347(12) Uani 0.246(11) 1 d P A 2
H21D H -0.2583 0.4272 1.0121 0.052 Uiso 0.246(11) 1 calc PR A 2
H21E H -0.2858 0.3876 0.9541 0.052 Uiso 0.246(11) 1 calc PR A 2
H21F H -0.3196 0.4953 0.9804 0.052 Uiso 0.246(11) 1 calc PR A 2
C22' C -0.1697(9) 0.5788(16) 0.9974(7) 0.0453(15) Uani 0.246(11) 1 d P A 2
H22D H -0.1268 0.6079 0.9812 0.068 Uiso 0.246(11) 1 calc PR A 2
H22E H -0.1559 0.5239 1.0245 0.068 Uiso 0.246(11) 1 calc PR A 2
H22F H -0.1955 0.6395 1.0140 0.068 Uiso 0.246(11) 1 calc PR A 2
C23' C -0.248(2) 0.618(3) 0.921(2) 0.0430(19) Uani 0.246(11) 1 d P A 2
H23D H -0.2083 0.6703 0.9157 0.065 Uiso 0.246(11) 1 calc PR A 2
H23E H -0.2851 0.6554 0.9406 0.065 Uiso 0.246(11) 1 calc PR A 2
H23F H -0.2670 0.5930 0.8866 0.065 Uiso 0.246(11) 1 calc PR A 2
C24 C -0.12953(12) 0.0369(2) 0.71484(9) 0.0319(5) Uani 1 1 d . . .
H24A H -0.1269 0.0125 0.6774 0.038 Uiso 1 1 calc R . .
H24B H -0.1777 0.0685 0.7193 0.038 Uiso 1 1 calc R . .
C25 C -0.12091(11) -0.06496(18) 0.75109(9) 0.0243(5) Uani 1 1 d . . .
C26 C -0.16222(11) -0.16075(19) 0.73918(10) 0.0316(5) Uani 1 1 d . . .
H26A H -0.1933 -0.1612 0.7085 0.038 Uiso 1 1 calc R . .
C27 C -0.15804(13) -0.2551(2) 0.77192(12) 0.0384(6) Uani 1 1 d . . .
H27A H -0.1863 -0.3182 0.7634 0.046 Uiso 1 1 calc R . .
C28 C -0.11197(15) -0.2558(2) 0.81726(12) 0.0408(7) Uani 1 1 d . . .
H28A H -0.1091 -0.3192 0.8395 0.049 Uiso 1 1 calc R . .
C29 C -0.06979(15) -0.1613(2) 0.82977(10) 0.0392(6) Uani 1 1 d . . .
H29A H -0.0384 -0.1615 0.8603 0.047 Uiso 1 1 calc R . .
C30 C -0.07444(13) -0.06664(19) 0.79656(9) 0.0314(5) Uani 1 1 d . . .
H30A H -0.0460 -0.0036 0.8050 0.038 Uiso 1 1 calc R . .

loop_
_atom_site_aniso_label
_atom_site_aniso_U_11
_atom_site_aniso_U_22
_atom_site_aniso_U_33
_atom_site_aniso_U_23
_atom_site_aniso_U_13
_atom_site_aniso_U_12
Zr 0.00948(12) 0.01179(14) 0.01201(13) 0.000 0.00041(8) 0.000
O1 0.0134(6) 0.0165(7) 0.0136(6) 0.0015(5) 0.0025(5) 0.0028(5)
O2 0.0164(6) 0.0193(7) 0.0192(7) -0.0015(6) 0.0007(5) -0.0061(6)
N1 0.0106(7) 0.0145(8) 0.0117(7) 0.0018(6) 0.0007(6) 0.0001(6)
C1 0.0088(8) 0.0106(10) 0.0173(9) -0.0002(7) 0.0018(7) -0.0025(7)
C2 0.0135(8) 0.0130(10) 0.0171(9) 0.0015(7) 0.0008(7) -0.0024(7)
C3 0.0187(9) 0.0183(10) 0.0130(9) -0.0013(8) 0.0010(7) -0.0032(8)
C4 0.0117(8) 0.0134(10) 0.0204(9) -0.0026(8) 0.0031(7) -0.0035(7)
C5 0.0095(8) 0.0141(10) 0.0212(9) 0.0012(8) 0.0008(7) -0.0008(7)
C6 0.0096(8) 0.0142(10) 0.0151(9) 0.0007(8) 0.0020(7) -0.0030(7)
C7 0.0101(8) 0.0167(10) 0.0167(9) 0.0016(8) 0.0013(7) 0.0006(7)
C8 0.0151(9) 0.0141(10) 0.0142(9) 0.0008(8) 0.0008(7) 0.0009(8)
C9 0.0140(8) 0.0210(10) 0.0118(9) 0.0010(8) 0.0004(7) 0.0018(8)
C10 0.0179(9) 0.0219(11) 0.0120(9) 0.0019(8) 0.0013(7) 0.0035(8)
C11 0.0181(9) 0.0300(12) 0.0171(9) 0.0083(9) -0.0011(8) 0.0010(9)
C12 0.0179(10) 0.0444(15) 0.0251(11) 0.0122(10) 0.0014(8) 0.0105(10)
C13 0.0332(12) 0.0329(13) 0.0229(10) 0.0093(10) 0.0019(9) 0.0191(11)
C14 0.0333(11) 0.0219(11) 0.0206(10) 0.0074(9) 0.0066(9) 0.0050(9)
C15 0.0183(9) 0.0247(11) 0.0172(9) 0.0039(8) 0.0032(7) 0.0040(8)
C16 0.0180(9) 0.0199(11) 0.0141(9) 0.0024(8) -0.0006(7) 0.0028(8)
C17 0.0168(9) 0.0355(13) 0.0216(10) 0.0079(10) -0.0031(8) 0.0062(9)
C18 0.0331(11) 0.0216(11) 0.0223(10) 0.0067(9) -0.0021(9) 0.0019(9)
C19 0.0321(11) 0.0345(13) 0.0165(10) 0.0028(10) -0.0018(8) 0.0094(10)
C20 0.0208(9) 0.0180(11) 0.0200(10) -0.0037(8) 0.0042(8) 0.0023(8)
C21 0.022(2) 0.0302(16) 0.053(3) -0.010(2) 0.0192(19) 0.0026(16)
C22 0.049(3) 0.057(4) 0.029(2) -0.024(2) -0.0056(18) 0.026(2)
C23 0.064(5) 0.023(5) 0.044(3) 0.001(3) 0.029(4) 0.015(3)
C21' 0.022(2) 0.0302(16) 0.053(3) -0.010(2) 0.0192(19) 0.0026(16)
C22' 0.049(3) 0.057(4) 0.029(2) -0.024(2) -0.0056(18) 0.026(2)
C23' 0.064(5) 0.023(5) 0.044(3) 0.001(3) 0.029(4) 0.015(3)
C24 0.0309(11) 0.0312(13) 0.0327(12) 0.0015(10) -0.0105(10) -0.0165(10)
C25 0.0223(10) 0.0208(11) 0.0304(11) -0.0069(9) 0.0100(9) -0.0071(9)
C26 0.0185(10) 0.0231(13) 0.0538(15) -0.0141(11) 0.0111(10) -0.0026(9)
C27 0.0276(12) 0.0175(12) 0.0713(19) -0.0102(12) 0.0193(12) -0.0046(9)
C28 0.0538(16) 0.0158(12) 0.0553(17) 0.0022(11) 0.0333(14) 0.0019(11)
C29 0.0650(17) 0.0249(13) 0.0284(12) 0.0027(11) 0.0112(12) -0.0035(12)
C30 0.0473(14) 0.0230(12) 0.0244(11) -0.0011(10) 0.0057(10) -0.0138(11)

loop_
_atom_type_symbol
_atom_type_description
_atom_type_scat_dispersion_real
_atom_type_scat_dispersion_imag
_atom_type_scat_source
C C 0.0033 0.0016 'International Tables Vol C Tables 4.2.6.8 and 6.1.1.4'
H H 0.0000 0.0000 'International Tables Vol C Tables 4.2.6.8 and 6.1.1.4'
N N 0.0061 0.0033 'International Tables Vol C Tables 4.2.6.8 and 6.1.1.4'
O O 0.0106 0.0060 'International Tables Vol C Tables 4.2.6.8 and 6.1.1.4'
Zr Zr -2.9673 0.5597 'International Tables Vol C Tables 4.2.6.8 and 6.1.1.4'

loop_
_geom_angle_atom_site_label_1
_geom_angle_atom_site_label_2
_geom_angle_atom_site_label_3
_geom_angle
_geom_angle_site_symmetry_1
_geom_angle_site_symmetry_3
O2 Zr O2 105.87(8) 2_556 .
O2 Zr O1 92.94(5) 2_556 .
O2 Zr O1 95.80(5) . .
O2 Zr O1 95.80(5) 2_556 2_556
O2 Zr O1 92.94(5) . 2_556
O1 Zr O1 165.49(7) . 2_556
O2 Zr N1 160.69(5) 2_556 .
O2 Zr N1 91.83(5) . .
O1 Zr N1 77.33(5) . .
O1 Zr N1 90.85(5) 2_556 .
O2 Zr N1 91.83(5) 2_556 2_556
O2 Zr N1 160.69(5) . 2_556
O1 Zr N1 90.85(5) . 2_556
O1 Zr N1 77.33(5) 2_556 2_556
N1 Zr N1 71.94(7) . 2_556
C1 O1 Zr 145.60(11) . .
C24 O2 Zr 168.36(14) . .
C8 N1 C7 109.93(13) . .
C8 N1 C9 112.48(14) . .
C7 N1 C9 108.90(13) . .
C8 N1 Zr 110.88(10) . .
C7 N1 Zr 108.52(11) . .
C9 N1 Zr 105.98(10) . .
O1 C1 C6 118.08(16) . .
O1 C1 C2 122.13(16) . .
C6 C1 C2 119.78(16) . .
C3 C2 C1 117.01(16) . .
C3 C2 C16 121.01(16) . .
C1 C2 C16 121.89(16) . .
C4 C3 C2 124.37(17) . .
C4 C3 H3A 117.8 . .
C2 C3 H3A 117.8 . .
C5 C4 C3 116.72(16) . .
C5 C4 C20 121.44(17) . .
C3 C4 C20 121.73(16) . .
C4 C5 C6 121.60(17) . .
C4 C5 H5A 119.2 . .
C6 C5 H5A 119.2 . .
C5 C6 C1 120.42(16) . .
C5 C6 C7 119.08(16) . .
C1 C6 C7 120.46(16) . .
N1 C7 C6 114.78(14) . .
N1 C7 H7A 108.6 . .
C6 C7 H7A 108.6 . .
N1 C7 H7B 108.6 . .
C6 C7 H7B 108.6 . .
H7A C7 H7B 107.5 . .
N1 C8 C8 111.16(11) . 2_556
N1 C8 H8A 109.4 . .
C8 C8 H8A 109.4 2_556 .
N1 C8 H8B 109.4 . .
C8 C8 H8B 109.4 2_556 .
H8A C8 H8B 108.0 . .
C10 C9 N1 117.26(15) . .
C10 C9 H9A 108.0 . .
N1 C9 H9A 108.0 . .
C10 C9 H9B 108.0 . .
N1 C9 H9B 108.0 . .
H9A C9 H9B 107.2 . .
C15 C10 C11 118.10(18) . .
C15 C10 C9 120.43(16) . .
C11 C10 C9 121.41(18) . .
C12 C11 C10 120.51(19) . .
C12 C11 H11A 119.7 . .
C10 C11 H11A 119.7 . .
C13 C12 C11 120.47(19) . .
C13 C12 H12A 119.8 . .
C11 C12 H12A 119.8 . .
C12 C13 C14 119.7(2) . .
C12 C13 H13A 120.1 . .
C14 C13 H13A 120.1 . .
C15 C14 C13 120.1(2) . .
C15 C14 H14A 120.0 . .
C13 C14 H14A 120.0 . .
C14 C15 C10 121.06(18) . .
C14 C15 H15A 119.5 . .
C10 C15 H15A 119.5 . .
C17 C16 C19 107.38(16) . .
C17 C16 C18 108.21(17) . .
C19 C16 C18 107.60(17) . .
C17 C16 C2 112.05(15) . .
C19 C16 C2 112.32(16) . .
C18 C16 C2 109.11(16) . .
C16 C17 H17A 109.5 . .
C16 C17 H17B 109.5 . .
H17A C17 H17B 109.5 . .
C16 C17 H17C 109.5 . .
H17A C17 H17C 109.5 . .
H17B C17 H17C 109.5 . .
C16 C18 H18A 109.5 . .
C16 C18 H18B 109.5 . .
H18A C18 H18B 109.5 . .
C16 C18 H18C 109.5 . .
H18A C18 H18C 109.5 . .
H18B C18 H18C 109.5 . .
C16 C19 H19A 109.5 . .
C16 C19 H19B 109.5 . .
H19A C19 H19B 109.5 . .
C16 C19 H19C 109.5 . .
H19A C19 H19C 109.5 . .
H19B C19 H19C 109.5 . .
C23' C20 C21' 115.7(17) . .
C23' C20 C22 119.3(19) . .
C21' C20 C22 85.4(6) . .
C23' C20 C23 12.5(19) . .
C21' C20 C23 124.9(7) . .
C22 C20 C23 109.3(6) . .
C23' C20 C4 111(2) . .
C21' C20 C4 109.6(6) . .
C22 C20 C4 112.8(2) . .
C23 C20 C4 111.9(6) . .
C23' C20 C22' 102.6(18) . .
C21' C20 C22' 110.9(8) . .
C22 C20 C22' 25.8(6) . .
C23 C20 C22' 90.7(8) . .
C4 C20 C22' 106.0(6) . .
C23' C20 C21 95.4(15) . .
C21' C20 C21 24.9(6) . .
C22 C20 C21 108.5(3) . .
C23 C20 C21 106.6(4) . .
C4 C20 C21 107.4(2) . .
C22' C20 C21 132.6(6) . .
C20 C21 H21A 109.5 . .
C20 C21 H21B 109.5 . .
H21A C21 H21B 109.5 . .
C20 C21 H21C 109.5 . .
H21A C21 H21C 109.5 . .
H21B C21 H21C 109.5 . .
C20 C22 H22A 109.5 . .
C20 C22 H22B 109.5 . .
H22A C22 H22B 109.5 . .
C20 C22 H22C 109.5 . .
H22A C22 H22C 109.5 . .
H22B C22 H22C 109.5 . .
C20 C23 H23A 109.5 . .
C20 C23 H23B 109.5 . .
H23A C23 H23B 109.5 . .
C20 C23 H23C 109.5 . .
H23A C23 H23C 109.5 . .
H23B C23 H23C 109.5 . .
C20 C21' H21D 109.5 . .
C20 C21' H21E 109.5 . .
H21D C21' H21E 109.5 . .
C20 C21' H21F 109.5 . .
H21D C21' H21F 109.5 . .
H21E C21' H21F 109.5 . .
C20 C22' H22D 109.5 . .
C20 C22' H22E 109.5 . .
H22D C22' H22E 109.5 . .
C20 C22' H22F 109.5 . .
H22D C22' H22F 109.5 . .
H22E C22' H22F 109.5 . .
C20 C23' H23D 109.5 . .
C20 C23' H23E 109.5 . .
H23D C23' H23E 109.5 . .
C20 C23' H23F 109.5 . .
H23D C23' H23F 109.5 . .
H23E C23' H23F 109.5 . .
O2 C24 C25 114.90(18) . .
O2 C24 H24A 108.5 . .
C25 C24 H24A 108.5 . .
O2 C24 H24B 108.5 . .
C25 C24 H24B 108.5 . .
H24A C24 H24B 107.5 . .
C30 C25 C26 118.3(2) . .
C30 C25 C24 122.69(19) . .
C26 C25 C24 119.0(2) . .
C27 C26 C25 121.4(2) . .
C27 C26 H26A 119.3 . .
C25 C26 H26A 119.3 . .
C28 C27 C26 119.9(2) . .
C28 C27 H27A 120.0 . .
C26 C27 H27A 120.0 . .
C27 C28 C29 119.8(2) . .
C27 C28 H28A 120.1 . .
C29 C28 H28A 120.1 . .
C30 C29 C28 119.9(3) . .
C30 C29 H29A 120.0 . .
C28 C29 H29A 120.0 . .
C25 C30 C29 120.7(2) . .
C25 C30 H30A 119.6 . .
C29 C30 H30A 119.6 . .

loop_
_geom_bond_atom_site_label_1
_geom_bond_atom_site_label_2
_geom_bond_distance
_geom_bond_site_symmetry_2
Zr O2 1.9384(13) 2_556
Zr O2 1.9384(13) .
Zr O1 2.0412(12) .
Zr O1 2.0412(12) 2_556
Zr N1 2.4672(15) .
Zr N1 2.4673(15) 2_556
O1 C1 1.347(2) .
O2 C24 1.385(2) .
N1 C8 1.482(2) .
N1 C7 1.500(2) .
N1 C9 1.505(2) .
C1 C6 1.403(3) .
C1 C2 1.412(2) .
C2 C3 1.401(3) .
C2 C16 1.538(3) .
C3 C4 1.394(3) .
C3 H3A 0.9300 .
C4 C5 1.389(3) .
C4 C20 1.541(3) .
C5 C6 1.393(2) .
C5 H5A 0.9300 .
C6 C7 1.510(2) .
C7 H7A 0.9700 .
C7 H7B 0.9700 .
C8 C8 1.512(3) 2_556
C8 H8A 0.9700 .
C8 H8B 0.9700 .
C9 C10 1.508(3) .
C9 H9A 0.9700 .
C9 H9B 0.9700 .
C10 C15 1.394(3) .
C10 C11 1.397(3) .
C11 C12 1.388(3) .
C11 H11A 0.9300 .
C12 C13 1.377(3) .
C12 H12A 0.9300 .
C13 C14 1.382(3) .
C13 H13A 0.9300 .
C14 C15 1.383(3) .
C14 H14A 0.9300 .
C15 H15A 0.9300 .
C16 C17 1.537(3) .
C16 C19 1.535(3) .
C16 C18 1.535(3) .
C17 H17A 0.9600 .
C17 H17B 0.9600 .
C17 H17C 0.9600 .
C18 H18A 0.9600 .
C18 H18B 0.9600 .
C18 H18C 0.9600 .
C19 H19A 0.9600 .
C19 H19B 0.9600 .
C19 H19C 0.9600 .
C20 C23' 1.45(5) .
C20 C21' 1.458(14) .
C20 C22 1.524(5) .
C20 C23 1.538(15) .
C20 C22' 1.570(17) .
C20 C21 1.571(5) .
C21 H21A 0.9600 .
C21 H21B 0.9600 .
C21 H21C 0.9600 .
C22 H22A 0.9600 .
C22 H22B 0.9600 .
C22 H22C 0.9600 .
C23 H23A 0.9600 .
C23 H23B 0.9600 .
C23 H23C 0.9600 .
C21' H21D 0.9600 .
C21' H21E 0.9600 .
C21' H21F 0.9600 .
C22' H22D 0.9600 .
C22' H22E 0.9600 .
C22' H22F 0.9600 .
C23' H23D 0.9600 .
C23' H23E 0.9600 .
C23' H23F 0.9600 .
C24 C25 1.505(3) .
C24 H24A 0.9700 .
C24 H24B 0.9700 .
C25 C30 1.382(3) .
C25 C26 1.390(3) .
C26 C27 1.378(4) .
C26 H26A 0.9300 .
C27 C28 1.375(4) .
C27 H27A 0.9300 .
C28 C29 1.388(4) .
C28 H28A 0.9300 .
C29 C30 1.389(3) .
C29 H29A 0.9300 .
C30 H30A 0.9300 .
